data_4132455
loop_
_publ_author_name
'Wang, Justin Y.'
'Strom, Alexandra E.'
'Hartwig, John F.'

_publ_section_title
;
 Mechanistic Studies of Palladium-Catalyzed Aminocarbonylation of Aryl
 Chlorides with Carbon Monoxide and Ammonia.
;
_journal_issue 25
_journal_name_full 'Journal of the American Chemical Society'
_journal_page_first 7979
_journal_page_last 7993
_journal_paper_doi 10.1021/jacs.8b04073
_journal_volume 140
_journal_year 2018
_chemical_formula_sum 'C29 H50 O2 P2 Pd'
_chemical_formula_weight 599.03
_chemical_name_common jyw-241
_chemical_name_systematic hartwig134
_space_group.centring_type primitive

_space_group_crystal_system orthorhombic
_space_group_IT_number 62
_space_group_name_Hall '-P 2ac 2n'
_space_group_name_H-M_alt 'P n m a'
_atom_sites_solution_hydrogens geom
_atom_sites_solution_primary iterative
_atom_sites_solution_secondary difmap
_audit_creation_method SHELXL-2014/7
_cell_angle_alpha 90
_cell_angle_beta 90
_cell_angle_gamma 90
_cell_formula_units_Z 4
_cell_length_a 14.5802(8)
_cell_length_b 23.5092(15)
_cell_length_c 8.5138(6)
_cell_measurement_reflns_used 9854
_cell_measurement_temperature 100(2)
_cell_measurement_theta_max 25.35
_cell_measurement_theta_min 2.54
_cell_volume 2918.3(3)
_computing_cell_refinement 'Bruker SAINT'
_computing_data_collection 'Bruker APEX2'
_computing_data_reduction 'Bruker SAINT'
_computing_molecular_graphics ORTEP-32
_computing_publication_material WinGX
_computing_structure_refinement SHELXL-2014
_computing_structure_solution SHELXT-2014
_diffrn_ambient_temperature 100(2)
_diffrn_detector_area_resol_mean 8.366
_diffrn_measured_fraction_theta_full 1.000
_diffrn_measured_fraction_theta_max 0.999
_diffrn_measurement_device_type 'Bruker APEX-II CCD'
_diffrn_measurement_method '\f and \w scans'
_diffrn_radiation_type MoK\a
_diffrn_radiation_wavelength 0.71073
_diffrn_reflns_av_R_equivalents 0.0579
_diffrn_reflns_av_unetI/netI 0.0198
_diffrn_reflns_Laue_measured_fraction_full 1.000
_diffrn_reflns_Laue_measured_fraction_max 0.999
_diffrn_reflns_limit_h_max 16
_diffrn_reflns_limit_h_min -17
_diffrn_reflns_limit_k_max 28
_diffrn_reflns_limit_k_min -28
_diffrn_reflns_limit_l_max 10
_diffrn_reflns_limit_l_min -10
_diffrn_reflns_number 85929
_diffrn_reflns_point_group_measured_fraction_full 1.000
_diffrn_reflns_point_group_measured_fraction_max 0.999
_diffrn_reflns_theta_full 25.000
_diffrn_reflns_theta_max 25.381
_diffrn_reflns_theta_min 1.732
_diffrn_source 'microfocus sealed tube'
_exptl_absorpt_coefficient_mu 0.769
_exptl_absorpt_correction_T_max 0.928
_exptl_absorpt_correction_T_min 0.856
_exptl_absorpt_correction_type multi-scan
_exptl_absorpt_process_details SADABS
_exptl_crystal_colour colorless
_exptl_crystal_density_diffrn 1.363
_exptl_crystal_description plate
_exptl_crystal_F_000 1264
_exptl_crystal_size_max 0.070
_exptl_crystal_size_mid 0.060
_exptl_crystal_size_min 0.030
_refine_diff_density_max 1.422
_refine_diff_density_min -0.269
_refine_diff_density_rms 0.076
_refine_ls_extinction_method none
_refine_ls_goodness_of_fit_ref 1.104
_refine_ls_hydrogen_treatment constr
_refine_ls_matrix_type full
_refine_ls_number_parameters 163
_refine_ls_number_reflns 2755
_refine_ls_number_restraints 0
_refine_ls_restrained_S_all 1.104
_refine_ls_R_factor_all 0.0352
_refine_ls_R_factor_gt 0.0295
_refine_ls_shift/su_max 0.001
_refine_ls_shift/su_mean 0.000
_refine_ls_structure_factor_coef Fsqd
_refine_ls_weighting_details 'w=1/[\s^2^(Fo^2^)+(0.0282P)^2^+4.7473P] where P=(Fo^2^+2Fc^2^)/3'
_refine_ls_weighting_scheme calc
_refine_ls_wR_factor_gt 0.0679
_refine_ls_wR_factor_ref 0.0703
_reflns_Friedel_coverage 0.000
_reflns_number_gt 2472
_reflns_number_total 2755
_reflns_threshold_expression 'I > 2\s(I)'
_cod_data_source_file ja8b04073_si_002.cif
_cod_data_source_block hartwig134
_cod_database_code 4132455
_shelx_shelxl_version_number 2014/7
_shelx_space_group_comment
; 
The symmetry employed for this shelxl refinement is uniquely defined 
by the following loop, which should always be used as a source of 
symmetry information in preference to the above space-group names. 
They are only intended as comments. 
;
_shelx_estimated_absorpt_t_min 0.948
_shelx_estimated_absorpt_t_max 0.977

loop_
_space_group_symop_operation_xyz
'x, y, z'
'-x+1/2, -y, z+1/2'
'-x, y+1/2, -z'
'x+1/2, -y+1/2, -z+1/2'
'-x, -y, -z'
'x-1/2, y, -z-1/2'
'x, -y-1/2, z'
'-x-1/2, y-1/2, z-1/2'

loop_
_atom_site_label
_atom_site_type_symbol
_atom_site_fract_x
_atom_site_fract_y
_atom_site_fract_z
_atom_site_U_iso_or_equiv
_atom_site_adp_type
_atom_site_occupancy
_atom_site_site_symmetry_order
_atom_site_calc_flag
_atom_site_refinement_flags_posn
_atom_site_refinement_flags_adp
_atom_site_refinement_flags_occupancy
C1 C 0.1634(3) 0.2500 0.4462(4) 0.0192(8) Uani 1 2 d S T P
C2 C 0.3221(3) 0.2500 0.1744(5) 0.0257(9) Uani 1 2 d S T P
C3 C 0.45026(16) 0.30494(10) 0.6834(3) 0.0155(5) Uani 1 1 d . . .
H3A H 0.4947 0.3361 0.7013 0.019 Uiso 1 1 calc R U .
H3B H 0.4146 0.3000 0.7815 0.019 Uiso 1 1 calc R U .
C4 C 0.5040(3) 0.2500 0.6523(5) 0.0204(8) Uani 1 2 d S T P
H4A H 0.5245 0.2500 0.5415 0.025 Uiso 1 2 calc R U P
H4B H 0.5596 0.2500 0.7192 0.025 Uiso 1 2 calc R U P
C5 C 0.29695(16) 0.37977(10) 0.6298(3) 0.0140(5) Uani 1 1 d . . .
H5 H 0.2565 0.3974 0.5483 0.017 Uiso 1 1 calc R U .
C6 C 0.34833(17) 0.42898(10) 0.7104(3) 0.0179(5) Uani 1 1 d . . .
H6A H 0.3895 0.4134 0.7924 0.021 Uiso 1 1 calc R U .
H6B H 0.3866 0.4490 0.6320 0.021 Uiso 1 1 calc R U .
C7 C 0.28155(18) 0.47105(11) 0.7851(3) 0.0209(6) Uani 1 1 d . . .
H7A H 0.3166 0.5010 0.8406 0.025 Uiso 1 1 calc R U .
H7B H 0.2449 0.4896 0.7016 0.025 Uiso 1 1 calc R U .
C8 C 0.21725(17) 0.44185(11) 0.9006(3) 0.0198(6) Uani 1 1 d . . .
H8A H 0.2530 0.4272 0.9908 0.024 Uiso 1 1 calc R U .
H8B H 0.1722 0.4698 0.9409 0.024 Uiso 1 1 calc R U .
C9 C 0.16679(17) 0.39292(11) 0.8219(3) 0.0209(6) Uani 1 1 d . . .
H9A H 0.1256 0.4082 0.7397 0.025 Uiso 1 1 calc R U .
H9B H 0.1285 0.3731 0.9008 0.025 Uiso 1 1 calc R U .
C10 C 0.23333(17) 0.35052(11) 0.7480(3) 0.0194(6) Uani 1 1 d . . .
H10A H 0.1982 0.3202 0.6941 0.023 Uiso 1 1 calc R U .
H10B H 0.2706 0.3325 0.8315 0.023 Uiso 1 1 calc R U .
C11 C 0.44388(16) 0.37374(10) 0.4013(3) 0.0139(5) Uani 1 1 d . . .
H11 H 0.4723 0.4030 0.4714 0.017 Uiso 1 1 calc R U .
C12 C 0.52168(17) 0.34138(10) 0.3192(3) 0.0184(5) Uani 1 1 d . . .
H12A H 0.5607 0.3226 0.3991 0.022 Uiso 1 1 calc R U .
H12B H 0.4953 0.3115 0.2509 0.022 Uiso 1 1 calc R U .
C13 C 0.58048(18) 0.38174(11) 0.2200(3) 0.0208(6) Uani 1 1 d . . .
H13A H 0.6100 0.4102 0.2891 0.025 Uiso 1 1 calc R U .
H13B H 0.6294 0.3598 0.1668 0.025 Uiso 1 1 calc R U .
C14 C 0.52214(19) 0.41203(12) 0.0977(3) 0.0234(6) Uani 1 1 d . . .
H14A H 0.4966 0.3838 0.0233 0.028 Uiso 1 1 calc R U .
H14B H 0.5609 0.4389 0.0375 0.028 Uiso 1 1 calc R U .
C15 C 0.44364(18) 0.44458(11) 0.1764(3) 0.0224(6) Uani 1 1 d . . .
H15A H 0.4044 0.4620 0.0947 0.027 Uiso 1 1 calc R U .
H15B H 0.4692 0.4755 0.2420 0.027 Uiso 1 1 calc R U .
C16 C 0.38537(17) 0.40504(10) 0.2792(3) 0.0190(5) Uani 1 1 d . . .
H16A H 0.3378 0.4277 0.3338 0.023 Uiso 1 1 calc R U .
H16B H 0.3540 0.3768 0.2117 0.023 Uiso 1 1 calc R U .
O1 O 0.08730(19) 0.2500 0.4728(3) 0.0283(6) Uani 1 2 d S T P
O2 O 0.3367(3) 0.2500 0.0421(4) 0.0455(8) Uani 1 2 d S T P
P1 P 0.37059(4) 0.32688(3) 0.52550(7) 0.01279(15) Uani 1 1 d . . .
Pd1 Pd 0.29489(2) 0.2500 0.39798(3) 0.01421(10) Uani 1 2 d S T P

loop_
_atom_site_aniso_label
_atom_site_aniso_U_11
_atom_site_aniso_U_22
_atom_site_aniso_U_33
_atom_site_aniso_U_23
_atom_site_aniso_U_13
_atom_site_aniso_U_12
C1 0.026(2) 0.0166(17) 0.0146(19) 0.000 -0.0058(16) 0.000
C2 0.043(2) 0.0166(18) 0.018(2) 0.000 -0.0041(18) 0.000
C3 0.0177(13) 0.0159(12) 0.0130(12) -0.0012(10) -0.0012(10) -0.0030(10)
C4 0.022(2) 0.0205(18) 0.0187(19) 0.000 -0.0014(15) 0.000
C5 0.0136(12) 0.0141(11) 0.0142(13) 0.0003(10) -0.0011(10) 0.0003(9)
C6 0.0187(13) 0.0165(12) 0.0185(14) -0.0017(10) 0.0022(11) -0.0013(10)
C7 0.0264(14) 0.0168(12) 0.0196(14) -0.0036(11) 0.0020(11) 0.0002(11)
C8 0.0221(14) 0.0211(13) 0.0164(13) -0.0031(11) 0.0024(11) 0.0019(11)
C9 0.0175(13) 0.0287(14) 0.0165(14) -0.0037(11) 0.0031(11) -0.0022(11)
C10 0.0209(13) 0.0197(12) 0.0177(13) -0.0015(11) 0.0026(11) -0.0039(11)
C11 0.0160(12) 0.0143(11) 0.0115(12) -0.0013(10) 0.0010(10) -0.0014(9)
C12 0.0184(13) 0.0210(13) 0.0158(13) 0.0003(11) 0.0031(11) -0.0006(10)
C13 0.0221(13) 0.0214(13) 0.0189(14) -0.0018(11) 0.0054(11) -0.0041(11)
C14 0.0285(14) 0.0273(14) 0.0145(13) 0.0023(11) 0.0026(11) -0.0074(12)
C15 0.0264(14) 0.0216(13) 0.0191(14) 0.0070(11) -0.0020(11) -0.0025(11)
C16 0.0209(13) 0.0193(12) 0.0168(14) 0.0044(11) 0.0011(11) 0.0015(10)
O1 0.0197(16) 0.0386(16) 0.0265(16) 0.000 -0.0057(12) 0.000
O2 0.073(2) 0.0474(19) 0.0158(17) 0.000 0.0006(16) 0.000
P1 0.0149(3) 0.0129(3) 0.0106(3) 0.0001(2) -0.0001(2) -0.0002(2)
Pd1 0.01791(16) 0.01360(14) 0.01112(15) 0.000 -0.00306(11) 0.000

loop_
_atom_type_symbol
_atom_type_description
_atom_type_scat_dispersion_real
_atom_type_scat_dispersion_imag
_atom_type_scat_source
C C 0.0033 0.0016 'International Tables Vol C Tables 4.2.6.8 and 6.1.1.4'
H H 0.0000 0.0000 'International Tables Vol C Tables 4.2.6.8 and 6.1.1.4'
O O 0.0106 0.0060 'International Tables Vol C Tables 4.2.6.8 and 6.1.1.4'
P P 0.1023 0.0942 'International Tables Vol C Tables 4.2.6.8 and 6.1.1.4'
Pd Pd -0.9988 1.0072 'International Tables Vol C Tables 4.2.6.8 and 6.1.1.4'

loop_
_geom_angle_atom_site_label_1
_geom_angle_atom_site_label_2
_geom_angle_atom_site_label_3
_geom_angle
_geom_angle_site_symmetry_1
_geom_angle_site_symmetry_3
O1 C1 Pd1 179.5(3) . .
O2 C2 Pd1 179.0(4) . .
C4 C3 P1 115.5(2) . .
C4 C3 H3A 108.4 . .
P1 C3 H3A 108.4 . .
C4 C3 H3B 108.4 . .
P1 C3 H3B 108.4 . .
H3A C3 H3B 107.5 . .
C3 C4 C3 114.7(3) 7_565 .
C3 C4 H4A 108.6 7_565 .
C3 C4 H4A 108.6 . .
C3 C4 H4B 108.6 7_565 .
C3 C4 H4B 108.6 . .
H4A C4 H4B 107.6 . .
C10 C5 C6 109.8(2) . .
C10 C5 P1 111.20(16) . .
C6 C5 P1 115.62(16) . .
C10 C5 H5 106.5 . .
C6 C5 H5 106.5 . .
P1 C5 H5 106.5 . .
C7 C6 C5 111.2(2) . .
C7 C6 H6A 109.4 . .
C5 C6 H6A 109.4 . .
C7 C6 H6B 109.4 . .
C5 C6 H6B 109.4 . .
H6A C6 H6B 108.0 . .
C8 C7 C6 111.7(2) . .
C8 C7 H7A 109.3 . .
C6 C7 H7A 109.3 . .
C8 C7 H7B 109.3 . .
C6 C7 H7B 109.3 . .
H7A C7 H7B 107.9 . .
C9 C8 C7 110.8(2) . .
C9 C8 H8A 109.5 . .
C7 C8 H8A 109.5 . .
C9 C8 H8B 109.5 . .
C7 C8 H8B 109.5 . .
H8A C8 H8B 108.1 . .
C8 C9 C10 111.6(2) . .
C8 C9 H9A 109.3 . .
C10 C9 H9A 109.3 . .
C8 C9 H9B 109.3 . .
C10 C9 H9B 109.3 . .
H9A C9 H9B 108.0 . .
C9 C10 C5 111.3(2) . .
C9 C10 H10A 109.4 . .
C5 C10 H10A 109.4 . .
C9 C10 H10B 109.4 . .
C5 C10 H10B 109.4 . .
H10A C10 H10B 108.0 . .
C16 C11 C12 109.9(2) . .
C16 C11 P1 110.44(16) . .
C12 C11 P1 112.91(16) . .
C16 C11 H11 107.8 . .
C12 C11 H11 107.8 . .
P1 C11 H11 107.8 . .
C13 C12 C11 111.0(2) . .
C13 C12 H12A 109.4 . .
C11 C12 H12A 109.4 . .
C13 C12 H12B 109.4 . .
C11 C12 H12B 109.4 . .
H12A C12 H12B 108.0 . .
C14 C13 C12 110.8(2) . .
C14 C13 H13A 109.5 . .
C12 C13 H13A 109.5 . .
C14 C13 H13B 109.5 . .
C12 C13 H13B 109.5 . .
H13A C13 H13B 108.1 . .
C13 C14 C15 110.6(2) . .
C13 C14 H14A 109.5 . .
C15 C14 H14A 109.5 . .
C13 C14 H14B 109.5 . .
C15 C14 H14B 109.5 . .
H14A C14 H14B 108.1 . .
C14 C15 C16 111.2(2) . .
C14 C15 H15A 109.4 . .
C16 C15 H15A 109.4 . .
C14 C15 H15B 109.4 . .
C16 C15 H15B 109.4 . .
H15A C15 H15B 108.0 . .
C11 C16 C15 111.7(2) . .
C11 C16 H16A 109.3 . .
C15 C16 H16A 109.3 . .
C11 C16 H16B 109.3 . .
C15 C16 H16B 109.3 . .
H16A C16 H16B 107.9 . .
C3 P1 C11 102.53(11) . .
C3 P1 C5 101.60(11) . .
C11 P1 C5 101.88(11) . .
C3 P1 Pd1 114.26(8) . .
C11 P1 Pd1 117.14(8) . .
C5 P1 Pd1 117.12(8) . .
C2 Pd1 C1 113.83(16) . .
C2 Pd1 P1 110.62(7) . 7_565
C1 Pd1 P1 110.98(6) . 7_565
C2 Pd1 P1 110.62(7) . .
C1 Pd1 P1 110.98(6) . .
P1 Pd1 P1 98.84(3) 7_565 .

loop_
_geom_bond_atom_site_label_1
_geom_bond_atom_site_label_2
_geom_bond_distance
_geom_bond_site_symmetry_2
C1 O1 1.132(5) .
C1 Pd1 1.961(4) .
C2 O2 1.147(5) .
C2 Pd1 1.944(4) .
C3 C4 1.534(3) .
C3 P1 1.850(2) .
C3 H3A 0.9900 .
C3 H3B 0.9900 .
C4 C3 1.534(3) 7_565
C4 H4A 0.9900 .
C4 H4B 0.9900 .
C5 C10 1.532(3) .
C5 C6 1.540(3) .
C5 P1 1.867(2) .
C5 H5 1.0000 .
C6 C7 1.527(3) .
C6 H6A 0.9900 .
C6 H6B 0.9900 .
C7 C8 1.522(3) .
C7 H7A 0.9900 .
C7 H7B 0.9900 .
C8 C9 1.521(4) .
C8 H8A 0.9900 .
C8 H8B 0.9900 .
C9 C10 1.527(4) .
C9 H9A 0.9900 .
C9 H9B 0.9900 .
C10 H10A 0.9900 .
C10 H10B 0.9900 .
C11 C16 1.533(3) .
C11 C12 1.534(3) .
C11 P1 1.864(2) .
C11 H11 1.0000 .
C12 C13 1.533(3) .
C12 H12A 0.9900 .
C12 H12B 0.9900 .
C13 C14 1.521(4) .
C13 H13A 0.9900 .
C13 H13B 0.9900 .
C14 C15 1.531(4) .
C14 H14A 0.9900 .
C14 H14B 0.9900 .
C15 C16 1.534(3) .
C15 H15A 0.9900 .
C15 H15B 0.9900 .
C16 H16A 0.9900 .
C16 H16B 0.9900 .
P1 Pd1 2.3799(6) .
Pd1 P1 2.3799(6) 7_565
